data_4316466
loop_
_publ_author_name
'Caleb D. Martin'
'Paul J. Ragogna'

_publ_contact_author_address
;
Department of Chemistry, The University of Western Ontario, 
The Chemistry Building, 1151 Richmond Street, London, Ontario N6A 5B7, Canada
;
_publ_contact_author_email pragogna@uwo.ca
_publ_contact_author_fax 1-519-661-3022
_publ_contact_author_name 'Paul J. Ragogna'
_publ_contact_author_phone 1-519-661-2111x87048
_publ_section_title
;
 Synthesis and Reactivity of Sulfur(II) Dications Stabilized Using
 Monodentate Ligands
;
_journal_name_full 'Inorganic Chemistry'
_journal_page_first 8164
_journal_page_last 8172
_journal_paper_doi 10.1021/ic1012582
_journal_volume 49
_journal_year 2010
_chemical_formula_sum 'C36 H38 F6 N2 O6 S3'
_chemical_formula_weight 804.86
_chemical_name_systematic
; 
 ? 
;
_space_group_IT_number 2
_symmetry_cell_setting triclinic
_symmetry_space_group_name_Hall '-P 1'
_symmetry_space_group_name_H-M 'P -1'
_atom_sites_solution_hydrogens geom
_atom_sites_solution_primary direct
_atom_sites_solution_secondary difmap
_audit_creation_method SHELXL-97
_cell_angle_alpha 83.80(3)
_cell_angle_beta 89.35(3)
_cell_angle_gamma 72.99(3)
_cell_formula_units_Z 2
_cell_length_a 11.287(2)
_cell_length_b 12.121(2)
_cell_length_c 14.544(3)
_cell_measurement_reflns_used 15689
_cell_measurement_temperature 150(2)
_cell_measurement_theta_max 27.50
_cell_measurement_theta_min 1.00
_cell_volume 1891.2(7)
_computing_cell_refinement SAINT
_computing_data_collection APEX2
_computing_data_reduction SAINT
_computing_molecular_graphics 'SHELXTL/PC (Sheldrick, 2001)'
_computing_publication_material SHELXTL/PC
_computing_structure_refinement 'SHELXL-97 (Sheldrick, 1997)'
_computing_structure_solution 'SHELXS-97 (Sheldrick, 1990)'
_diffrn_ambient_temperature 150(2)
_diffrn_measured_fraction_theta_full .953
_diffrn_measured_fraction_theta_max .953
_diffrn_measurement_device_type 'Bruker APEX 11 CCD'
_diffrn_measurement_method '\f scans, and \w scans'
_diffrn_radiation_monochromator graphite
_diffrn_radiation_source 'fine-focus sealed tube'
_diffrn_radiation_type MoK\a
_diffrn_radiation_wavelength 0.71073
_diffrn_reflns_av_R_equivalents 0.0494
_diffrn_reflns_av_sigmaI/netI 0.0803
_diffrn_reflns_limit_h_max 13
_diffrn_reflns_limit_h_min -13
_diffrn_reflns_limit_k_max 14
_diffrn_reflns_limit_k_min -14
_diffrn_reflns_limit_l_max 17
_diffrn_reflns_limit_l_min -17
_diffrn_reflns_number 13247
_diffrn_reflns_theta_full 25.03
_diffrn_reflns_theta_max 25.03
_diffrn_reflns_theta_min 1.41
_exptl_absorpt_coefficient_mu 0.273
_exptl_absorpt_correction_T_max 0.9733
_exptl_absorpt_correction_T_min 0.9603
_exptl_absorpt_correction_type multi-scan
_exptl_absorpt_process_details SAINT
_exptl_crystal_colour colorless
_exptl_crystal_density_diffrn 1.413
_exptl_crystal_density_method 'not measured'
_exptl_crystal_description block
_exptl_crystal_F_000 836
_exptl_crystal_size_max 0.15
_exptl_crystal_size_mid 0.11
_exptl_crystal_size_min 0.10
_refine_diff_density_max .899
_refine_diff_density_min -.854
_refine_diff_density_rms .074
_refine_ls_extinction_method none
_refine_ls_goodness_of_fit_ref 1.013
_refine_ls_hydrogen_treatment constr
_refine_ls_matrix_type full
_refine_ls_number_parameters 535
_refine_ls_number_reflns 6372
_refine_ls_number_restraints 25
_refine_ls_restrained_S_all 1.024
_refine_ls_R_factor_all 0.1045
_refine_ls_R_factor_gt 0.0664
_refine_ls_shift/su_max 0.001
_refine_ls_shift/su_mean 0.000
_refine_ls_structure_factor_coef Fsqd
_refine_ls_weighting_details 'calc w=1/[\s^2^(Fo^2^)+(0.1058P)^2^+0.0000P] where P=(Fo^2^+2Fc^2^)/3'
_refine_ls_weighting_scheme calc
_refine_ls_wR_factor_gt 0.1712
_refine_ls_wR_factor_ref 0.1914
_reflns_number_gt 4028
_reflns_number_total 6372
_reflns_threshold_expression >2sigma(I)
_cod_data_source_file ic1012582_si_002_3.cif
_cod_data_source_block 6Ph
_cod_original_cell_volume 1891.1(7)
_cod_database_code 4316466

loop_
_symmetry_equiv_pos_as_xyz
'x, y, z'
'-x, -y, -z'

loop_
_atom_site_label
_atom_site_type_symbol
_atom_site_fract_x
_atom_site_fract_y
_atom_site_fract_z
_atom_site_U_iso_or_equiv
_atom_site_adp_type
_atom_site_occupancy
_atom_site_symmetry_multiplicity
_atom_site_calc_flag
_atom_site_refinement_flags
_atom_site_disorder_assembly
_atom_site_disorder_group
S1 S 0.93955(10) 0.44466(9) 0.10546(7) 0.0305(3) Uani 1 1 d . . .
C54 C 0.5804(4) 0.5525(4) 0.3410(3) 0.0305(10) Uani 1 1 d . B .
N1 N 1.1516(3) 0.5264(3) 0.1829(2) 0.0249(7) Uani 1 1 d . . .
N2 N 0.7643(3) 0.3827(3) 0.2636(2) 0.0284(8) Uani 1 1 d . . .
C36 C 1.2342(3) 0.4710(3) 0.1229(3) 0.0274(9) Uani 1 1 d . . .
H36A H 1.2273 0.5005 0.0594 0.033 Uiso 1 1 calc R . .
C2 C 1.0385(3) 0.6192(3) 0.1464(3) 0.0255(9) Uani 1 1 d . . .
H2A H 1.0485 0.6353 0.0783 0.031 Uiso 1 1 calc R . .
C33 C 1.2587(3) 0.3949(3) 0.3067(3) 0.0278(9) Uani 1 1 d . . .
H33A H 1.2687 0.3721 0.3714 0.033 Uiso 1 1 calc R . .
C11 C 0.9754(3) 0.3245(3) 0.1976(3) 0.0252(9) Uani 1 1 d . . .
H11A H 1.0094 0.3485 0.2528 0.030 Uiso 1 1 calc R . .
C12 C 0.8614(3) 0.2873(3) 0.2251(3) 0.0269(9) Uani 1 1 d . . .
H12A H 0.8257 0.2696 0.1677 0.032 Uiso 1 1 calc R . .
C1 C 0.9237(4) 0.5768(3) 0.1599(3) 0.0266(9) Uani 1 1 d . . .
H1A H 0.9115 0.5607 0.2277 0.032 Uiso 1 1 calc R . .
C32 C 1.1666(4) 0.4911(3) 0.2741(3) 0.0273(9) Uani 1 1 d . . .
H32A H 1.1120 0.5341 0.3163 0.033 Uiso 1 1 calc R . .
C3 C 1.0225(4) 0.7316(3) 0.1886(3) 0.0291(9) Uani 1 1 d . . .
H3A H 1.0973 0.7577 0.1781 0.035 Uiso 1 1 calc R . .
H3B H 1.0114 0.7191 0.2561 0.035 Uiso 1 1 calc R . .
C34 C 1.3394(3) 0.3289(3) 0.2453(3) 0.0257(9) Uani 1 1 d . . .
C6 C 0.8106(4) 0.6698(3) 0.1186(3) 0.0344(10) Uani 1 1 d . . .
H6A H 0.7361 0.6436 0.1311 0.041 Uiso 1 1 calc R . .
H6B H 0.8190 0.6814 0.0507 0.041 Uiso 1 1 calc R . .
C35 C 1.3278(3) 0.3731(3) 0.1522(3) 0.0271(9) Uani 1 1 d . . .
H35A H 1.3851 0.3352 0.1090 0.033 Uiso 1 1 calc R . .
C16 C 1.0738(4) 0.2225(3) 0.1622(3) 0.0320(10) Uani 1 1 d . . .
H16A H 1.0431 0.2036 0.1041 0.038 Uiso 1 1 calc R . .
H16B H 1.1499 0.2453 0.1482 0.038 Uiso 1 1 calc R . .
C13 C 0.8909(4) 0.1782(4) 0.2935(3) 0.0354(10) Uani 1 1 d . . .
H13A H 0.8147 0.1547 0.3055 0.043 Uiso 1 1 calc R . .
H13B H 0.9209 0.1944 0.3528 0.043 Uiso 1 1 calc R . .
C15 C 1.1044(4) 0.1167(4) 0.2319(3) 0.0396(11) Uani 1 1 d . . .
H15A H 1.1394 0.1340 0.2889 0.048 Uiso 1 1 calc R . .
H15B H 1.1676 0.0526 0.2066 0.048 Uiso 1 1 calc R . .
C41 C 1.4240(4) 0.2133(3) 0.2771(3) 0.0281(9) Uani 1 1 d . . .
C52 C 0.7848(4) 0.4181(4) 0.3456(3) 0.0336(10) Uani 1 1 d . . .
H52A H 0.8625 0.3840 0.3768 0.040 Uiso 1 1 calc R . .
C53 C 0.6962(4) 0.5016(4) 0.3843(3) 0.0352(10) Uani 1 1 d . . .
H53A H 0.7136 0.5255 0.4414 0.042 Uiso 1 1 calc R . .
C14 C 0.9897(4) 0.0798(4) 0.2550(3) 0.0414(11) Uani 1 1 d . . .
H14A H 1.0112 0.0106 0.3014 0.050 Uiso 1 1 calc R . .
H14B H 0.9569 0.0589 0.1987 0.050 Uiso 1 1 calc R . .
C4 C 0.9099(4) 0.8235(3) 0.1444(3) 0.0373(11) Uani 1 1 d . . .
H4A H 0.9234 0.8386 0.0774 0.045 Uiso 1 1 calc R . .
H4B H 0.8985 0.8967 0.1724 0.045 Uiso 1 1 calc R . .
C55 C 0.5641(4) 0.5166(4) 0.2554(3) 0.0341(10) Uani 1 1 d . . .
H55A H 0.4880 0.5508 0.2220 0.041 Uiso 1 1 calc R . .
C56 C 0.6559(4) 0.4327(4) 0.2184(3) 0.0343(10) Uani 1 1 d . . .
H56A H 0.6424 0.4098 0.1599 0.041 Uiso 1 1 calc R . .
C42 C 1.3907(4) 0.1460(4) 0.3509(3) 0.0352(10) Uani 1 1 d . . .
H42A H 1.3177 0.1777 0.3839 0.042 Uiso 1 1 calc R . .
C43 C 1.4621(4) 0.0344(4) 0.3761(3) 0.0408(11) Uani 1 1 d . . .
H43A H 1.4373 -0.0110 0.4258 0.049 Uiso 1 1 calc R . .
C46 C 1.5329(4) 0.1659(4) 0.2304(3) 0.0335(10) Uani 1 1 d . . .
H46A H 1.5574 0.2105 0.1800 0.040 Uiso 1 1 calc R . .
C5 C 0.7936(4) 0.7843(4) 0.1580(3) 0.0414(11) Uani 1 1 d . . .
H5A H 0.7762 0.7751 0.2249 0.050 Uiso 1 1 calc R . .
H5B H 0.7219 0.8440 0.1268 0.050 Uiso 1 1 calc R . .
C45 C 1.6047(4) 0.0539(4) 0.2580(3) 0.0432(12) Uani 1 1 d . . .
H45A H 1.6793 0.0221 0.2269 0.052 Uiso 1 1 calc R . .
C44 C 1.5693(4) -0.0127(4) 0.3302(3) 0.0451(12) Uani 1 1 d . . .
H44A H 1.6185 -0.0901 0.3481 0.054 Uiso 1 1 calc R . .
S2 S 0.90920(10) 0.69994(9) 0.48224(7) 0.0309(3) Uani 1 1 d . . .
F1 F 0.8677(2) 0.8835(2) 0.36045(16) 0.0450(7) Uani 1 1 d . . .
F2 F 0.8034(3) 0.9199(2) 0.49566(19) 0.0602(8) Uani 1 1 d . . .
O1 O 0.9404(3) 0.6852(3) 0.57866(18) 0.0384(7) Uani 1 1 d . . .
F3 F 0.9961(3) 0.8789(3) 0.4678(2) 0.0611(8) Uani 1 1 d . . .
C60 C 0.8944(4) 0.8518(4) 0.4501(3) 0.0338(10) Uani 1 1 d . . .
O3 O 0.7884(3) 0.6929(3) 0.4635(2) 0.0521(9) Uani 1 1 d . . .
O2 O 1.0057(4) 0.6426(3) 0.4250(2) 0.0694(12) Uani 1 1 d . . .
C21 C 0.4823(4) 0.6386(4) 0.3844(3) 0.0308(10) Uani 1 1 d . . .
C24 C 0.2922(5) 0.7983(4) 0.4678(4) 0.0473(12) Uani 1 1 d . . .
H24 H 0.2287 0.8491 0.4995 0.057 Uiso 1 1 calc R A 1
C25 C 0.411(3) 0.765(3) 0.4990(19) 0.023(5) Uani 0.36(4) 1 d PU B 1
H25A H 0.4312 0.7965 0.5516 0.028 Uiso 0.36(4) 1 calc PR B 1
C26 C 0.495(3) 0.693(2) 0.460(2) 0.026(5) Uani 0.36(4) 1 d PU B 1
H26A H 0.5761 0.6751 0.4859 0.031 Uiso 0.36(4) 1 calc PR B 1
C22 C 0.3605(13) 0.678(2) 0.3440(11) 0.051(4) Uani 0.64(4) 1 d P B 1
H22A H 0.3448 0.6503 0.2879 0.061 Uiso 0.64(4) 1 calc PR B 1
C23 C 0.2647(15) 0.755(2) 0.3856(12) 0.064(5) Uani 0.64(4) 1 d P B 1
H23A H 0.1830 0.7788 0.3600 0.077 Uiso 0.64(4) 1 calc PR B 1
C25A C 0.398(2) 0.737(2) 0.5189(16) 0.046(5) Uani 0.64(4) 1 d P B 2
H25B H 0.4047 0.7488 0.5818 0.056 Uiso 0.64(4) 1 calc PR B 2
C26A C 0.4973(18) 0.654(2) 0.4771(15) 0.042(4) Uani 0.64(4) 1 d P B 2
H26B H 0.5704 0.6112 0.5115 0.051 Uiso 0.64(4) 1 calc PR B 2
C22A C 0.387(3) 0.718(2) 0.332(2) 0.051(7) Uani 0.36(4) 1 d P B 2
H22B H 0.3834 0.7183 0.2672 0.061 Uiso 0.36(4) 1 calc PR B 2
C23A C 0.297(3) 0.797(2) 0.3779(19) 0.048(6) Uani 0.36(4) 1 d P B 2
H23B H 0.2356 0.8548 0.3410 0.058 Uiso 0.36(4) 1 calc PR B 2
O4 O 1.3271(3) -0.3262(3) 0.1166(2) 0.0541(9) Uani 1 1 d D . .
C70 C 1.3373(7) -0.1273(5) 0.0458(5) 0.095(2) Uiso 1 1 d D . .
S3 S 1.3767(4) -0.2816(3) 0.0368(2) 0.0400(9) Uani 0.616(6) 1 d PD C 1
O6 O 1.3173(8) -0.2770(8) -0.0501(5) 0.078(3) Uani 0.616(6) 1 d PD C 1
O5 O 1.5076(5) -0.3216(7) 0.0345(4) 0.081(2) Uani 0.616(6) 1 d PD C 1
F5 F 1.3965(8) -0.0735(7) -0.0148(6) 0.131(3) Uiso 0.616(6) 1 d PD C 1
F4 F 1.2136(7) -0.0832(6) 0.0596(5) 0.115(3) Uiso 0.616(6) 1 d PD C 1
F6 F 1.3928(7) -0.1112(6) 0.1237(5) 0.108(2) Uiso 0.616(6) 1 d PD C 1
S3A S 1.3178(6) -0.2722(5) 0.0256(4) 0.0476(15) Uani 0.384(6) 1 d PD C 2
O6A O 1.1957(8) -0.2522(13) -0.0086(7) 0.097(5) Uani 0.384(6) 1 d PD C 2
O5A O 1.4110(12) -0.3173(9) -0.0390(9) 0.069(4) Uani 0.384(6) 1 d PD C 2
F5A F 1.3101(9) -0.0635(8) -0.0366(6) 0.081(3) Uiso 0.384(6) 1 d PD C 2
F4A F 1.2846(15) -0.0741(12) 0.1102(9) 0.146(5) Uiso 0.384(6) 1 d PD C 2
F6A F 1.4613(15) -0.1577(14) 0.0698(11) 0.158(6) Uiso 0.384(6) 1 d P C 2

loop_
_atom_site_aniso_label
_atom_site_aniso_U_11
_atom_site_aniso_U_22
_atom_site_aniso_U_33
_atom_site_aniso_U_23
_atom_site_aniso_U_13
_atom_site_aniso_U_12
S1 0.0481(7) 0.0237(6) 0.0208(5) -0.0020(4) 0.0002(4) -0.0121(5)
C54 0.034(2) 0.033(2) 0.029(2) -0.0036(19) 0.0028(18) -0.0160(19)
N1 0.0267(18) 0.0266(18) 0.0220(17) -0.0039(14) 0.0039(14) -0.0087(14)
N2 0.0287(19) 0.035(2) 0.0247(18) -0.0053(15) 0.0019(15) -0.0130(15)
C36 0.032(2) 0.032(2) 0.020(2) -0.0029(17) 0.0064(17) -0.0119(19)
C2 0.030(2) 0.022(2) 0.022(2) -0.0005(16) 0.0029(17) -0.0044(17)
C33 0.029(2) 0.034(2) 0.021(2) -0.0028(18) 0.0021(17) -0.0119(19)
C11 0.033(2) 0.023(2) 0.021(2) -0.0020(16) 0.0019(16) -0.0110(17)
C12 0.032(2) 0.030(2) 0.021(2) -0.0067(17) 0.0029(17) -0.0109(18)
C1 0.036(2) 0.022(2) 0.022(2) -0.0048(17) 0.0041(17) -0.0074(17)
C32 0.033(2) 0.032(2) 0.018(2) -0.0037(17) 0.0040(17) -0.0103(19)
C3 0.039(2) 0.023(2) 0.028(2) -0.0054(17) 0.0044(18) -0.0125(18)
C34 0.025(2) 0.031(2) 0.023(2) -0.0024(17) 0.0017(17) -0.0129(18)
C6 0.033(2) 0.028(2) 0.038(2) 0.0002(19) -0.0033(19) -0.0051(19)
C35 0.025(2) 0.029(2) 0.026(2) -0.0063(18) 0.0052(17) -0.0064(18)
C16 0.036(2) 0.025(2) 0.035(2) -0.0044(18) 0.0105(19) -0.0075(18)
C13 0.045(3) 0.033(2) 0.032(2) -0.0006(19) 0.008(2) -0.019(2)
C15 0.043(3) 0.026(2) 0.046(3) -0.002(2) 0.006(2) -0.006(2)
C41 0.029(2) 0.030(2) 0.027(2) -0.0054(18) 0.0000(17) -0.0102(18)
C52 0.032(2) 0.043(3) 0.029(2) -0.009(2) -0.0020(18) -0.014(2)
C53 0.030(2) 0.046(3) 0.034(2) -0.016(2) 0.0017(19) -0.013(2)
C14 0.059(3) 0.024(2) 0.042(3) 0.000(2) 0.008(2) -0.015(2)
C4 0.053(3) 0.021(2) 0.036(2) -0.0071(19) 0.001(2) -0.006(2)
C55 0.029(2) 0.043(3) 0.030(2) -0.005(2) -0.0006(18) -0.010(2)
C56 0.034(2) 0.042(3) 0.027(2) -0.008(2) -0.0021(19) -0.011(2)
C42 0.029(2) 0.037(3) 0.035(2) -0.002(2) 0.0012(19) -0.0036(19)
C43 0.039(3) 0.039(3) 0.039(3) 0.006(2) -0.003(2) -0.006(2)
C46 0.027(2) 0.037(3) 0.034(2) -0.005(2) 0.0069(19) -0.0062(19)
C5 0.041(3) 0.029(3) 0.048(3) -0.003(2) -0.002(2) -0.001(2)
C45 0.030(3) 0.043(3) 0.049(3) -0.008(2) 0.002(2) 0.001(2)
C44 0.040(3) 0.032(3) 0.056(3) 0.002(2) -0.010(2) -0.002(2)
S2 0.0384(6) 0.0290(6) 0.0246(6) -0.0038(4) 0.0066(4) -0.0088(5)
F1 0.0581(17) 0.0421(16) 0.0316(14) 0.0074(12) 0.0011(12) -0.0135(13)
F2 0.082(2) 0.0338(16) 0.0595(19) -0.0104(14) 0.0330(16) -0.0076(14)
O1 0.0408(18) 0.0468(19) 0.0262(16) 0.0055(14) -0.0019(13) -0.0139(14)
F3 0.0658(19) 0.068(2) 0.0620(19) 0.0100(16) -0.0091(15) -0.0440(16)
C60 0.036(3) 0.037(3) 0.030(2) -0.003(2) 0.0057(19) -0.014(2)
O3 0.059(2) 0.058(2) 0.049(2) 0.0056(17) -0.0166(16) -0.0348(17)
O2 0.097(3) 0.038(2) 0.058(2) -0.0035(17) 0.051(2) 0.0031(19)
C21 0.022(2) 0.036(3) 0.037(2) -0.007(2) 0.0043(18) -0.0102(19)
C24 0.046(3) 0.048(3) 0.048(3) -0.015(2) 0.013(2) -0.009(2)
C25 0.037(13) 0.029(10) 0.016(10) -0.006(7) 0.010(8) -0.029(8)
C26 0.026(8) 0.007(11) 0.037(12) 0.003(8) -0.022(8) 0.007(8)
C22 0.034(6) 0.066(11) 0.049(7) -0.030(7) -0.001(5) 0.000(6)
C23 0.028(6) 0.100(13) 0.065(8) -0.049(9) -0.004(6) -0.005(7)
C25A 0.040(7) 0.069(13) 0.043(9) -0.018(9) 0.021(7) -0.033(8)
C26A 0.038(6) 0.043(11) 0.038(8) -0.008(8) -0.007(5) 0.002(8)
C22A 0.087(19) 0.030(11) 0.043(10) -0.007(8) -0.001(10) -0.025(10)
C23A 0.029(13) 0.042(12) 0.065(12) -0.011(10) -0.007(9) 0.005(8)
O4 0.062(2) 0.069(2) 0.0371(19) -0.0023(17) 0.0127(16) -0.0303(19)
S3 0.054(2) 0.0422(14) 0.0262(14) -0.0086(10) 0.0034(16) -0.0162(16)
O6 0.091(7) 0.128(7) 0.027(4) -0.025(4) -0.010(4) -0.042(5)
O5 0.041(4) 0.142(7) 0.060(4) -0.024(4) 0.020(3) -0.021(4)
S3A 0.056(4) 0.051(3) 0.036(3) -0.0080(18) 0.002(3) -0.015(3)
O6A 0.058(7) 0.181(14) 0.053(7) -0.013(7) -0.003(6) -0.038(7)
O5A 0.096(10) 0.059(7) 0.063(8) -0.027(6) 0.053(8) -0.034(7)

loop_
_atom_type_symbol
_atom_type_description
_atom_type_scat_dispersion_real
_atom_type_scat_dispersion_imag
_atom_type_scat_source
C C .0033 .0016 'International Tables Vol C Tables 4.2.6.8 and 6.1.1.4'
H H .0000 .0000 'International Tables Vol C Tables 4.2.6.8 and 6.1.1.4'
N N .0061 .0033 'International Tables Vol C Tables 4.2.6.8 and 6.1.1.4'
O O .0106 .0060 'International Tables Vol C Tables 4.2.6.8 and 6.1.1.4'
F F .0171 .0103 'International Tables Vol C Tables 4.2.6.8 and 6.1.1.4'
S S .1246 .1234 'International Tables Vol C Tables 4.2.6.8 and 6.1.1.4'

loop_
_geom_angle_atom_site_label_1
_geom_angle_atom_site_label_2
_geom_angle_atom_site_label_3
_geom_angle
_geom_angle_site_symmetry_1
_geom_angle_site_symmetry_3
_geom_angle_publ_flag
C11 S1 C1 106.92(18) . . ?
C55 C54 C53 116.1(4) . . ?
C55 C54 C21 122.7(4) . . ?
C53 C54 C21 121.3(4) . . ?
C32 N1 C36 119.8(3) . . ?
C32 N1 C2 120.6(3) . . ?
C36 N1 C2 119.3(3) . . ?
C56 N2 C52 119.4(4) . . ?
C56 N2 C12 120.6(3) . . ?
C52 N2 C12 120.0(3) . . ?
N1 C36 C35 121.1(4) . . ?
N1 C36 H36A 119.4 . . ?
C35 C36 H36A 119.4 . . ?
N1 C2 C3 112.3(3) . . ?
N1 C2 C1 110.4(3) . . ?
C3 C2 C1 111.5(3) . . ?
N1 C2 H2A 107.5 . . ?
C3 C2 H2A 107.5 . . ?
C1 C2 H2A 107.5 . . ?
C32 C33 C34 120.4(4) . . ?
C32 C33 H33A 119.8 . . ?
C34 C33 H33A 119.8 . . ?
C12 C11 C16 109.4(3) . . ?
C12 C11 S1 111.6(3) . . ?
C16 C11 S1 107.8(3) . . ?
C12 C11 H11A 109.3 . . ?
C16 C11 H11A 109.3 . . ?
S1 C11 H11A 109.3 . . ?
N2 C12 C11 111.4(3) . . ?
N2 C12 C13 109.7(3) . . ?
C11 C12 C13 112.9(3) . . ?
N2 C12 H12A 107.5 . . ?
C11 C12 H12A 107.5 . . ?
C13 C12 H12A 107.5 . . ?
C6 C1 C2 109.8(3) . . ?
C6 C1 S1 108.6(3) . . ?
C2 C1 S1 111.8(3) . . ?
C6 C1 H1A 108.9 . . ?
C2 C1 H1A 108.9 . . ?
S1 C1 H1A 108.9 . . ?
N1 C32 C33 121.1(4) . . ?
N1 C32 H32A 119.4 . . ?
C33 C32 H32A 119.4 . . ?
C2 C3 C4 109.3(3) . . ?
C2 C3 H3A 109.8 . . ?
C4 C3 H3A 109.8 . . ?
C2 C3 H3B 109.8 . . ?
C4 C3 H3B 109.8 . . ?
H3A C3 H3B 108.3 . . ?
C35 C34 C33 117.0(4) . . ?
C35 C34 C41 121.8(4) . . ?
C33 C34 C41 121.0(3) . . ?
C1 C6 C5 111.8(3) . . ?
C1 C6 H6A 109.3 . . ?
C5 C6 H6A 109.3 . . ?
C1 C6 H6B 109.3 . . ?
C5 C6 H6B 109.3 . . ?
H6A C6 H6B 107.9 . . ?
C36 C35 C34 120.1(4) . . ?
C36 C35 H35A 119.9 . . ?
C34 C35 H35A 119.9 . . ?
C15 C16 C11 111.7(3) . . ?
C15 C16 H16A 109.3 . . ?
C11 C16 H16A 109.3 . . ?
C15 C16 H16B 109.3 . . ?
C11 C16 H16B 109.3 . . ?
H16A C16 H16B 107.9 . . ?
C12 C13 C14 110.3(3) . . ?
C12 C13 H13A 109.6 . . ?
C14 C13 H13A 109.6 . . ?
C12 C13 H13B 109.6 . . ?
C14 C13 H13B 109.6 . . ?
H13A C13 H13B 108.1 . . ?
C16 C15 C14 110.6(4) . . ?
C16 C15 H15A 109.5 . . ?
C14 C15 H15A 109.5 . . ?
C16 C15 H15B 109.5 . . ?
C14 C15 H15B 109.5 . . ?
H15A C15 H15B 108.1 . . ?
C42 C41 C46 118.9(4) . . ?
C42 C41 C34 119.6(4) . . ?
C46 C41 C34 121.3(4) . . ?
N2 C52 C53 121.4(4) . . ?
N2 C52 H52A 119.3 . . ?
C53 C52 H52A 119.3 . . ?
C52 C53 C54 120.9(4) . . ?
C52 C53 H53A 119.6 . . ?
C54 C53 H53A 119.6 . . ?
C15 C14 C13 110.2(4) . . ?
C15 C14 H14A 109.6 . . ?
C13 C14 H14A 109.6 . . ?
C15 C14 H14B 109.6 . . ?
C13 C14 H14B 109.6 . . ?
H14A C14 H14B 108.1 . . ?
C3 C4 C5 110.8(4) . . ?
C3 C4 H4A 109.5 . . ?
C5 C4 H4A 109.5 . . ?
C3 C4 H4B 109.5 . . ?
C5 C4 H4B 109.5 . . ?
H4A C4 H4B 108.1 . . ?
C56 C55 C54 121.2(4) . . ?
C56 C55 H55A 119.4 . . ?
C54 C55 H55A 119.4 . . ?
N2 C56 C55 121.0(4) . . ?
N2 C56 H56A 119.5 . . ?
C55 C56 H56A 119.5 . . ?
C43 C42 C41 120.6(4) . . ?
C43 C42 H42A 119.7 . . ?
C41 C42 H42A 119.7 . . ?
C42 C43 C44 120.7(4) . . ?
C42 C43 H43A 119.6 . . ?
C44 C43 H43A 119.6 . . ?
C45 C46 C41 119.6(4) . . ?
C45 C46 H46A 120.2 . . ?
C41 C46 H46A 120.2 . . ?
C6 C5 C4 110.4(3) . . ?
C6 C5 H5A 109.6 . . ?
C4 C5 H5A 109.6 . . ?
C6 C5 H5B 109.6 . . ?
C4 C5 H5B 109.6 . . ?
H5A C5 H5B 108.1 . . ?
C46 C45 C44 120.9(4) . . ?
C46 C45 H45A 119.5 . . ?
C44 C45 H45A 119.5 . . ?
C43 C44 C45 119.3(4) . . ?
C43 C44 H44A 120.3 . . ?
C45 C44 H44A 120.3 . . ?
O2 S2 O3 116.7(2) . . ?
O2 S2 O1 115.1(2) . . ?
O3 S2 O1 113.67(18) . . ?
O2 S2 C60 103.15(19) . . ?
O3 S2 C60 102.9(2) . . ?
O1 S2 C60 102.55(19) . . ?
F3 C60 F1 106.9(3) . . ?
F3 C60 F2 106.8(4) . . ?
F1 C60 F2 106.4(3) . . ?
F3 C60 S2 112.8(3) . . ?
F1 C60 S2 112.2(3) . . ?
F2 C60 S2 111.4(3) . . ?
C26 C21 C22A 104.4(17) . . ?
C26 C21 C26A 21.1(10) . . ?
C22A C21 C26A 118.8(15) . . ?
C26 C21 C22 113.4(15) . . ?
C22A C21 C22 26.8(8) . . ?
C26A C21 C22 118.6(10) . . ?
C26 C21 C54 126.9(13) . . ?
C22A C21 C54 121.3(13) . . ?
C26A C21 C54 119.0(9) . . ?
C22 C21 C54 119.5(7) . . ?
C23A C24 C25 106(2) . . ?
C23A C24 C25A 117.1(16) . . ?
C25 C24 C25A 20.2(10) . . ?
C23A C24 C23 29.8(9) . . ?
C25 C24 C23 118.2(15) . . ?
C25A C24 C23 118.7(12) . . ?
C23A C24 H24 125.2 . . ?
C25 C24 H24 120.9 . . ?
C25A C24 H24 116.5 . . ?
C23 C24 H24 120.9 . . ?
C26 C25 C24 122(3) . . ?
C26 C25 H25A 119.2 . . ?
C24 C25 H25A 119.2 . . ?
C25 C26 C21 127(3) . . ?
C25 C26 H26A 116.3 . . ?
C21 C26 H26A 116.3 . . ?
C23 C22 C21 120.8(12) . . ?
C23 C22 H22A 119.6 . . ?
C21 C22 H22A 119.6 . . ?
C22 C23 C24 118.4(11) . . ?
C22 C23 H23A 120.8 . . ?
C24 C23 H23A 120.8 . . ?
C24 C25A C26A 120.4(17) . . ?
C24 C25A H25B 119.8 . . ?
C26A C25A H25B 119.8 . . ?
C21 C26A C25A 117.8(16) . . ?
C21 C26A H26B 121.1 . . ?
C25A C26A H26B 121.1 . . ?
C21 C22A C23A 118(2) . . ?
C21 C22A H22B 120.8 . . ?
C23A C22A H22B 120.8 . . ?
C24 C23A C22A 125(2) . . ?
C24 C23A H23B 117.7 . . ?
C22A C23A H23B 117.7 . . ?
S3A O4 S3 27.15(19) . . ?
F4A C70 F5 117.9(9) . . ?
F4A C70 F5A 112.4(9) . . ?
F5 C70 F5A 43.9(5) . . ?
F4A C70 F6 53.8(8) . . ?
F5 C70 F6 97.4(7) . . ?
F5A C70 F6 131.9(7) . . ?
F4A C70 F4 51.2(8) . . ?
F5 C70 F4 121.5(7) . . ?
F5A C70 F4 83.6(7) . . ?
F6 C70 F4 104.8(6) . . ?
F4A C70 F6A 104.1(11) . . ?
F5 C70 F6A 69.9(8) . . ?
F5A C70 F6A 113.2(9) . . ?
F6 C70 F6A 50.4(7) . . ?
F4 C70 F6A 155.1(9) . . ?
F4A C70 S3 127.8(9) . . ?
F5 C70 S3 112.6(6) . . ?
F5A C70 S3 112.6(6) . . ?
F6 C70 S3 108.4(5) . . ?
F4 C70 S3 110.3(5) . . ?
F6A C70 S3 81.1(8) . . ?
F4A C70 S3A 121.1(9) . . ?
F5 C70 S3A 120.5(6) . . ?
F5A C70 S3A 104.3(6) . . ?
F6 C70 S3A 122.3(5) . . ?
F4 C70 S3A 91.3(5) . . ?
F6A C70 S3A 101.5(8) . . ?
S3 C70 S3A 20.41(15) . . ?
O4 S3 O5 113.6(4) . . ?
O4 S3 O6 118.1(5) . . ?
O5 S3 O6 113.7(5) . . ?
O4 S3 C70 104.2(3) . . ?
O5 S3 C70 106.0(4) . . ?
O6 S3 C70 98.6(5) . . ?
O4 S3A O6A 108.8(6) . . ?
O4 S3A O5A 119.6(8) . . ?
O6A S3A O5A 113.5(10) . . ?
O4 S3A C70 100.8(4) . . ?
O6A S3A C70 107.7(7) . . ?
O5A S3A C70 104.9(6) . . ?

loop_
_geom_bond_atom_site_label_1
_geom_bond_atom_site_label_2
_geom_bond_distance
_geom_bond_site_symmetry_2
_geom_bond_publ_flag
S1 C11 1.824(4) . ?
S1 C1 1.824(4) . ?
C54 C55 1.395(5) . ?
C54 C53 1.396(6) . ?
C54 C21 1.471(6) . ?
N1 C32 1.346(5) . ?
N1 C36 1.350(5) . ?
N1 C2 1.490(5) . ?
N2 C56 1.339(5) . ?
N2 C52 1.354(5) . ?
N2 C12 1.496(5) . ?
C36 C35 1.369(5) . ?
C36 H36A 0.9500 . ?
C2 C3 1.517(5) . ?
C2 C1 1.530(5) . ?
C2 H2A 1.0000 . ?
C33 C32 1.359(5) . ?
C33 C34 1.406(5) . ?
C33 H33A 0.9500 . ?
C11 C12 1.519(5) . ?
C11 C16 1.533(5) . ?
C11 H11A 1.0000 . ?
C12 C13 1.521(5) . ?
C12 H12A 1.0000 . ?
C1 C6 1.514(5) . ?
C1 H1A 1.0000 . ?
C32 H32A 0.9500 . ?
C3 C4 1.518(6) . ?
C3 H3A 0.9900 . ?
C3 H3B 0.9900 . ?
C34 C35 1.394(5) . ?
C34 C41 1.476(6) . ?
C6 C5 1.519(6) . ?
C6 H6A 0.9900 . ?
C6 H6B 0.9900 . ?
C35 H35A 0.9500 . ?
C16 C15 1.502(6) . ?
C16 H16A 0.9900 . ?
C16 H16B 0.9900 . ?
C13 C14 1.527(6) . ?
C13 H13A 0.9900 . ?
C13 H13B 0.9900 . ?
C15 C14 1.512(6) . ?
C15 H15A 0.9900 . ?
C15 H15B 0.9900 . ?
C41 C42 1.393(6) . ?
C41 C46 1.398(5) . ?
C52 C53 1.363(6) . ?
C52 H52A 0.9500 . ?
C53 H53A 0.9500 . ?
C14 H14A 0.9900 . ?
C14 H14B 0.9900 . ?
C4 C5 1.526(6) . ?
C4 H4A 0.9900 . ?
C4 H4B 0.9900 . ?
C55 C56 1.374(6) . ?
C55 H55A 0.9500 . ?
C56 H56A 0.9500 . ?
C42 C43 1.369(6) . ?
C42 H42A 0.9500 . ?
C43 C44 1.377(6) . ?
C43 H43A 0.9500 . ?
C46 C45 1.381(6) . ?
C46 H46A 0.9500 . ?
C5 H5A 0.9900 . ?
C5 H5B 0.9900 . ?
C45 C44 1.382(6) . ?
C45 H45A 0.9500 . ?
C44 H44A 0.9500 . ?
S2 O2 1.422(3) . ?
S2 O3 1.423(3) . ?
S2 O1 1.429(3) . ?
S2 C60 1.809(4) . ?
F1 C60 1.331(5) . ?
F2 C60 1.335(5) . ?
F3 C60 1.318(5) . ?
C21 C26 1.37(3) . ?
C21 C22A 1.38(3) . ?
C21 C26A 1.40(2) . ?
C21 C22 1.427(15) . ?
C24 C23A 1.31(3) . ?
C24 C25 1.35(4) . ?
C24 C25A 1.38(3) . ?
C24 C23 1.427(15) . ?
C24 H24 0.9500 . ?
C25 C26 1.26(5) . ?
C25 H25A 0.9500 . ?
C26 H26A 0.9500 . ?
C22 C23 1.39(2) . ?
C22 H22A 0.9500 . ?
C23 H23A 0.9500 . ?
C25A C26A 1.45(3) . ?
C25A H25B 0.9500 . ?
C26A H26B 0.9500 . ?
C22A C23A 1.40(4) . ?
C22A H22B 0.9500 . ?
C23A H23B 0.9500 . ?
O4 S3A 1.402(7) . ?
O4 S3 1.407(4) . ?
C70 F4A 1.242(9) . ?
C70 F5 1.329(7) . ?
C70 F5A 1.340(8) . ?
C70 F6 1.360(6) . ?
C70 F4 1.362(7) . ?
C70 F6A 1.377(16) . ?
C70 S3 1.811(6) . ?
C70 S3A 1.886(7) . ?
S3 O5 1.415(6) . ?
S3 O6 1.425(6) . ?
S3A O6A 1.414(8) . ?
S3A O5A 1.428(8) . ?
